data_4001762
loop_
_publ_author_name
'An, Tao'
'Baikie, Tom'
'Wei, Fengxia'
'Pramana, Stevin S.'
'Schreyer, Martin K.'
'Piltz, Ross O.'
'Shin, J. Felix'
'Wei, Jun'
'Slater, Peter R.'
'White, Tim J.'

_publ_section_title
;
 Crystallographic Correlations with Anisotropic Oxide Ion Conduction in
 Aluminum-Doped Neodymium Silicate Apatite Electrolytes
;
_journal_issue 7
_journal_name_full 'Chemistry of Materials'
_journal_page_first 1109
_journal_paper_doi 10.1021/cm4000685
_journal_volume 25
_journal_year 2013
_chemical_formula_iupac 'Nd9.67 Al1 Si5 O26'
_chemical_formula_sum 'Al Nd9.782 O26 Si5'
_chemical_formula_weight 1994.3
_chemical_melting_point ?
_chemical_name_systematic ' ?'
_space_group_IT_number 176
_symmetry_cell_setting hexagonal
_symmetry_Int_Tables_number 176
_symmetry_space_group_name_Hall '-P 6c'
_symmetry_space_group_name_H-M 'P 63/m'
_cell_angle_alpha 90
_cell_angle_beta 90
_cell_angle_gamma 120
_cell_formula_units_Z 1
_cell_length_a 9.5537
_cell_length_b 9.5537
_cell_length_c 7.0528
_cell_measurement_reflns_used 5789
_cell_measurement_temperature 100
_cell_measurement_theta_max 35.35
_cell_measurement_theta_min 2.46
_cell_volume 557.488
_diffrn_ambient_temperature 100
_diffrn_measured_fraction_theta_full 0.99
_diffrn_measured_fraction_theta_max 0.99
_diffrn_measurement_device 'four-cycle diffractometer'
_diffrn_measurement_device_type 'Bruker CCD'
_diffrn_measurement_method \w/2\q
_diffrn_radiation_monochromator graphite
_diffrn_radiation_source 'X-ray tube'
_diffrn_radiation_type 'Mo K\a'
_diffrn_radiation_wavelength 0.71069
_diffrn_reflns_av_R_equivalents 0.0582
_diffrn_reflns_av_sigmaI/netI 0.0225
_diffrn_reflns_limit_h_max 14
_diffrn_reflns_limit_h_min -12
_diffrn_reflns_limit_k_max 14
_diffrn_reflns_limit_k_min -14
_diffrn_reflns_limit_l_max 10
_diffrn_reflns_limit_l_min -10
_diffrn_reflns_number 9532
_diffrn_reflns_theta_full 32.51
_diffrn_reflns_theta_max 32.51
_diffrn_reflns_theta_min 2.46
_exptl_absorpt_coefficient_mu 22.755
_exptl_absorpt_correction_T_max 1
_exptl_absorpt_correction_T_min 0.4418
_exptl_absorpt_correction_type multi-scan
_exptl_absorpt_process_details "'R.H. Blessing, Acta Crystallogr., Sect A 1995, 51, 33-38. '"
_exptl_crystal_colour 'violet under sunlight'
_exptl_crystal_density_diffrn 5.9384
_exptl_crystal_density_meas ?
_exptl_crystal_density_method 'not measured'
_exptl_crystal_description irregular
_exptl_crystal_F_000 878
_exptl_crystal_size_max 0.15
_exptl_crystal_size_mid 0.1
_exptl_crystal_size_min 0.08
_refine_diff_density_max 4.33
_refine_diff_density_min -2.46
_refine_ls_extinction_coef 2750(160)
_refine_ls_extinction_method 'B-C type 1 Gaussian isotropic (Becker & Coppens, 1974)'
_refine_ls_goodness_of_fit_gt 3.22
_refine_ls_goodness_of_fit_ref 3.20
_refine_ls_number_constraints 6
_refine_ls_number_parameters 41
_refine_ls_number_reflns 722
_refine_ls_number_restraints 0
_refine_ls_R_factor_all 0.0372
_refine_ls_R_factor_gt 0.0364
_refine_ls_shift/su_max 0.0050
_refine_ls_shift/su_mean 0.0005
_refine_ls_structure_factor_coef Fsqd
_refine_ls_weighting_details w=1/(\s^2^(I)+0.0004I^2^)
_refine_ls_weighting_scheme sigma
_refine_ls_wR_factor_gt 0.1070
_refine_ls_wR_factor_ref 0.1072
_reflns_number_gt 712
_reflns_number_total 722
_reflns_threshold_expression I>3\s(I)
_cod_data_source_file cm4000685_si_005.cif
_cod_data_source_block I
_cod_depositor_comments
;
The following automatic conversions were performed:

'_chemical_melting_point' value 'not measured' was changed to '?' -
the value is undefined or not given.

Automatic conversion script
Id: cif_fix_values 1891 2012-01-12 08:04:46Z andrius 

The following automatic conversions were performed:

'_exptl_crystal_density_meas' value 'not measured' was changed to '?'
- the value is perceived as not measured.

Automatic conversion script
Id: cif_fix_values 3008 2015-01-20 13:52:24Z robertas 
;
_cod_original_cell_volume 557.4879
_cod_original_formula_sum 'Al1 Nd9.782 O26 Si5'
_cod_database_code 4001762

loop_
_symmetry_equiv_pos_site_id
_symmetry_equiv_pos_as_xyz
1 x,y,z
2 -y,x-y,z
3 -x+y,-x,z
4 -x,-y,z+1/2
5 y,-x+y,z+1/2
6 x-y,x,z+1/2
7 -x,-y,-z
8 y,-x+y,-z
9 x-y,x,-z
10 x,y,-z+1/2
11 -y,x-y,-z+1/2
12 -x+y,-x,-z+1/2

loop_
_atom_site_label
_atom_site_type_symbol
_atom_site_fract_x
_atom_site_fract_y
_atom_site_fract_z
_atom_site_adp_type
_atom_site_U_iso_or_equiv
_atom_site_symmetry_multiplicity
_atom_site_occupancy
_atom_site_calc_flag
Nd2 Nd 0.00934(5) 0.24123(5) 0.25 Uani 0.0053(2) 6 1 d
Nd1 Nd 0.333333 0.666667 -0.00006(8) Uani 0.0095(2) 4 0.945(5) d
Al Al 0.4014(3) 0.3726(3) 0.25 Uani 0.0037(7) 6 0.1667 d
O4 O 0 0 0.25 Uani 0.018(4) 2 1 d
O2 O 0.6000(8) 0.4739(7) 0.25 Uani 0.013(2) 6 1 d
O1 O 0.3184(9) 0.4860(8) 0.25 Uani 0.014(3) 6 1 d
O3 O 0.3458(7) 0.2533(6) 0.0630(7) Uani 0.017(2) 12 1 d
Si Si 0.4014(3) 0.3726(3) 0.25 Uani 0.0037(7) 6 0.8333 d

loop_
_atom_site_aniso_label
_atom_site_aniso_type_symbol
_atom_site_aniso_U_11
_atom_site_aniso_U_22
_atom_site_aniso_U_33
_atom_site_aniso_U_12
_atom_site_aniso_U_13
_atom_site_aniso_U_23
Nd2 Nd 0.0029(3) 0.0026(3) 0.0091(3) 0.00039(17) 0 0
Nd1 Nd 0.0092(3) 0.0092(3) 0.0101(4) 0.00462(16) 0 0
Al Al 0.0017(9) 0.0023(9) 0.0070(11) 0.0011(8) 0 0
O4 O 0.006(3) 0.006(3) 0.042(9) 0.0032(16) 0 0
O2 O 0.008(3) 0.004(3) 0.026(4) 0.003(2) 0 0
O1 O 0.019(3) 0.008(3) 0.019(3) 0.010(3) 0 0
O3 O 0.029(3) 0.012(2) 0.013(2) 0.012(2) -0.009(2) -0.0044(18)
Si Si 0.0017(9) 0.0023(9) 0.0070(11) 0.0011(8) 0 0

loop_
_atom_type_symbol
_atom_type_scat_dispersion_real
_atom_type_scat_dispersion_imag
_atom_type_scat_source
Al 0.0645 0.0514 'International Tables Vol C tables 4.2.6.8 and 6.1.1.1'
Nd -0.1943 3.0179 'International Tables Vol C tables 4.2.6.8 and 6.1.1.1'
O 0.0106 0.0060 'International Tables Vol C tables 4.2.6.8 and 6.1.1.1'
Si 0.0817 0.0704 'International Tables Vol C tables 4.2.6.8 and 6.1.1.1'

loop_
_geom_angle_atom_site_label_1
_geom_angle_atom_site_label_2
_geom_angle_atom_site_label_3
_geom_angle_site_symmetry_1
_geom_angle_site_symmetry_3
_geom_angle
O4 Nd2 O2 . 3_565 150.67(15)
O4 Nd2 O1 . . 110.6(2)
O4 Nd2 O3 . 2_555 84.6(2)
O4 Nd2 O3 . 6_555 105.17(19)
O4 Nd2 O3 . 9_555 105.17(19)
O4 Nd2 O3 . 11_555 84.6(2)
O2 Nd2 O1 3_565 . 98.7(3)
O2 Nd2 O3 3_565 2_555 70.5(2)
O2 Nd2 O3 3_565 6_555 84.8(2)
O2 Nd2 O3 3_565 9_555 84.8(2)
O2 Nd2 O3 3_565 11_555 70.5(2)
O1 Nd2 O3 . 2_555 146.02(15)
O1 Nd2 O3 . 6_555 69.30(15)
O1 Nd2 O3 . 9_555 69.30(15)
O1 Nd2 O3 . 11_555 146.02(15)
O3 Nd2 O3 2_555 6_555 137.8(2)
O3 Nd2 O3 2_555 9_555 77.5(2)
O3 Nd2 O3 2_555 11_555 62.36(16)
O3 Nd2 O3 6_555 9_555 135.00(17)
O3 Nd2 O3 6_555 11_555 77.5(2)
O3 Nd2 O3 9_555 11_555 137.8(2)
O2 Nd1 O2 4_664 5_564 75.2(2)
O2 Nd1 O2 4_664 6_554 75.2(3)
O2 Nd1 O1 4_664 . 94.1(2)
O2 Nd1 O1 4_664 2_665 125.3(3)
O2 Nd1 O1 4_664 3_565 154.24(19)
O2 Nd1 O3 4_664 7_665 59.55(17)
O2 Nd1 O3 4_664 8_565 125.52(18)
O2 Nd1 O3 4_664 9_555 65.68(19)
O2 Nd1 O2 5_564 6_554 75.21(17)
O2 Nd1 O1 5_564 . 154.2(3)
O2 Nd1 O1 5_564 2_665 94.08(18)
O2 Nd1 O1 5_564 3_565 125.3(3)
O2 Nd1 O3 5_564 7_665 65.7(2)
O2 Nd1 O3 5_564 8_565 59.5(3)
O2 Nd1 O3 5_564 9_555 125.52(16)
O2 Nd1 O1 6_554 . 125.34(18)
O2 Nd1 O1 6_554 2_665 154.2(3)
O2 Nd1 O1 6_554 3_565 94.1(3)
O2 Nd1 O3 6_554 7_665 125.5(2)
O2 Nd1 O3 6_554 8_565 65.7(2)
O2 Nd1 O3 6_554 9_555 59.5(2)
O1 Nd1 O1 . 2_665 72.8(2)
O1 Nd1 O1 . 3_565 72.8(3)
O1 Nd1 O3 . 7_665 88.6(2)
O1 Nd1 O3 . 8_565 139.3(2)
O1 Nd1 O3 . 9_555 67.15(18)
O1 Nd1 O1 2_665 3_565 72.8(2)
O1 Nd1 O3 2_665 7_665 67.1(2)
O1 Nd1 O3 2_665 8_565 88.6(3)
O1 Nd1 O3 2_665 9_555 139.3(2)
O1 Nd1 O3 3_565 7_665 139.3(2)
O1 Nd1 O3 3_565 8_565 67.1(2)
O1 Nd1 O3 3_565 9_555 88.6(2)
O3 Nd1 O3 7_665 8_565 117.53(15)
O3 Nd1 O3 7_665 9_555 117.5(2)
O3 Nd1 O3 8_565 9_555 117.5(2)
O2 Al O1 . . 114.2(4)
O2 Al O3 . . 106.6(3)
O2 Al O3 . 10_555 106.6(3)
O2 Al Si . . 0
O1 Al O3 . . 111.3(3)
O1 Al O3 . 10_555 111.3(3)
O1 Al Si . . 0
O3 Al O3 . 10_555 106.4(3)
O3 Al Si . . 0
O3 Al Si 10_555 . 0
Nd2 O4 Nd2 . 2_555 120.00(2)
Nd2 O4 Nd2 . 3_555 120.000(15)
Nd2 O4 Nd2 2_555 3_555 120.00(2)
Nd2 O2 Nd1 2_665 4_665 116.32(16)
Nd2 O2 Nd1 2_665 7_665 116.32(16)
Nd2 O2 Al 2_665 . 123.3(5)
Nd2 O2 O1 2_665 . 90.5(3)
Nd2 O2 O3 2_665 . 135.6(3)
Nd2 O2 O3 2_665 3_665 56.57(18)
Nd2 O2 O3 2_665 10_555 135.6(3)
Nd2 O2 O3 2_665 12_665 56.57(18)
Nd2 O2 Si 2_665 . 123.3(5)
Nd1 O2 Nd1 4_665 7_665 90.4(3)
Nd1 O2 Al 4_665 . 102.4(2)
Nd1 O2 O1 4_665 . 122.92(17)
Nd1 O2 O3 4_665 . 107.8(3)
Nd1 O2 O3 4_665 3_665 100.8(3)
Nd1 O2 O3 4_665 10_555 66.16(18)
Nd1 O2 O3 4_665 12_665 62.43(18)
Nd1 O2 Si 4_665 . 102.4(2)
Nd1 O2 Al 7_665 . 102.4(2)
Nd1 O2 O1 7_665 . 122.92(17)
Nd1 O2 O3 7_665 . 66.16(18)
Nd1 O2 O3 7_665 3_665 62.43(18)
Nd1 O2 O3 7_665 10_555 107.8(3)
Nd1 O2 O3 7_665 12_665 100.8(3)
Nd1 O2 Si 7_665 . 102.4(2)
Al O2 O1 . . 32.8(2)
Al O2 O3 . . 36.77(17)
Al O2 O3 . 3_665 152.29(16)
Al O2 O3 . 10_555 36.77(17)
Al O2 O3 . 12_665 152.29(16)
Al O2 Si . . 0.0(5)
O1 O2 O3 . . 60.3(2)
O1 O2 O3 . 3_665 134.6(3)
O1 O2 O3 . 10_555 60.3(2)
O1 O2 O3 . 12_665 134.6(3)
O1 O2 Si . . 32.8(2)
O3 O2 O3 . 3_665 120.36(18)
O3 O2 O3 . 10_555 60.00(19)
O3 O2 O3 . 12_665 164.6(4)
O3 O2 Si . . 36.77(17)
O3 O2 O3 3_665 10_555 164.6(4)
O3 O2 O3 3_665 12_665 54.57(19)
O3 O2 Si 3_665 . 152.29(16)
O3 O2 O3 10_555 12_665 120.36(18)
O3 O2 Si 10_555 . 36.77(17)
O3 O2 Si 12_665 . 152.29(16)
Nd2 O1 Nd1 . . 105.5(2)
Nd2 O1 Nd1 . 10_555 105.5(2)
Nd2 O1 Al . . 96.3(3)
Nd2 O1 O2 . . 129.3(3)
Nd2 O1 O1 . 2_665 142.9(4)
Nd2 O1 O1 . 3_565 82.9(3)
Nd2 O1 O3 . . 78.57(19)
Nd2 O1 O3 . 6_555 50.33(14)
Nd2 O1 O3 . 9_555 50.33(14)
Nd2 O1 O3 . 10_555 78.57(19)
Nd2 O1 Si . . 96.3(3)
Nd1 O1 Nd1 . 10_555 93.5(3)
Nd1 O1 Al . . 126.8(2)
Nd1 O1 O2 . . 108.6(2)
Nd1 O1 O1 . 2_665 53.60(15)
Nd1 O1 O1 . 3_565 53.60(19)
Nd1 O1 O3 . . 103.59(14)
Nd1 O1 O3 . 6_555 130.4(4)
Nd1 O1 O3 . 9_555 62.64(15)
Nd1 O1 O3 . 10_555 160.8(3)
Nd1 O1 Si . . 126.8(2)
Nd1 O1 Al 10_555 . 126.8(2)
Nd1 O1 O2 10_555 . 108.6(2)
Nd1 O1 O1 10_555 2_665 53.60(15)
Nd1 O1 O1 10_555 3_565 53.60(19)
Nd1 O1 O3 10_555 . 160.8(3)
Nd1 O1 O3 10_555 6_555 62.64(15)
Nd1 O1 O3 10_555 9_555 130.4(4)
Nd1 O1 O3 10_555 10_555 103.59(14)
Nd1 O1 Si 10_555 . 126.8(2)
Al O1 O2 . . 33.0(2)
Al O1 O1 . 2_665 120.8(4)
Al O1 O1 . 3_565 179.2(3)
Al O1 O3 . . 34.53(18)
Al O1 O3 . 6_555 100.9(3)
Al O1 O3 . 9_555 100.9(3)
Al O1 O3 . 10_555 34.53(18)
Al O1 Si . . 0.0(5)
O2 O1 O1 . 2_665 87.8(3)
O2 O1 O1 . 3_565 147.8(3)
O2 O1 O3 . . 57.8(2)
O2 O1 O3 . 6_555 119.9(3)
O2 O1 O3 . 9_555 119.9(3)
O2 O1 O3 . 10_555 57.8(2)
O2 O1 Si . . 33.0(2)
O1 O1 O1 2_665 3_565 60.0(3)
O1 O1 O3 2_665 . 132.1(3)
O1 O1 O3 2_665 6_555 115.9(3)
O1 O1 O3 2_665 9_555 115.9(3)
O1 O1 O3 2_665 10_555 132.1(3)
O1 O1 Si 2_665 . 120.8(4)
O1 O1 O3 3_565 . 145.0(2)
O1 O1 O3 3_565 6_555 78.5(3)
O1 O1 O3 3_565 9_555 78.5(3)
O1 O1 O3 3_565 10_555 145.0(2)
O1 O1 Si 3_565 . 179.2(3)
O3 O1 O3 . 6_555 110.3(3)
O3 O1 O3 . 9_555 66.8(2)
O3 O1 O3 . 10_555 58.3(2)
O3 O1 Si . . 34.53(18)
O3 O1 O3 6_555 9_555 99.0(3)
O3 O1 O3 6_555 10_555 66.8(2)
O3 O1 Si 6_555 . 100.9(3)
O3 O1 O3 9_555 10_555 110.3(3)
O3 O1 Si 9_555 . 100.9(3)
O3 O1 Si 10_555 . 34.53(18)
Nd2 O3 Nd2 3_555 5_554 116.07(18)
Nd2 O3 Nd1 3_555 7_665 102.8(2)
Nd2 O3 Al 3_555 . 95.6(2)
Nd2 O3 O2 3_555 . 107.3(2)
Nd2 O3 O2 3_555 2_655 52.97(17)
Nd2 O3 O1 3_555 . 112.8(2)
Nd2 O3 O1 3_555 5_554 98.4(3)
Nd2 O3 O3 3_555 10_555 58.82(16)
Nd2 O3 Si 3_555 . 95.6(2)
Nd2 O3 Nd1 5_554 7_665 103.35(19)
Nd2 O3 Al 5_554 . 140.8(4)
Nd2 O3 O2 5_554 . 135.1(2)
Nd2 O3 O2 5_554 2_655 134.5(3)
Nd2 O3 O1 5_554 . 108.2(3)
Nd2 O3 O1 5_554 5_554 60.37(19)
Nd2 O3 O3 5_554 10_555 157.5(3)
Nd2 O3 Si 5_554 . 140.8(4)
Nd1 O3 Al 7_665 . 90.5(2)
Nd1 O3 O2 7_665 . 54.29(19)
Nd1 O3 O2 7_665 2_655 51.89(16)
Nd1 O3 O1 7_665 . 113.3(2)
Nd1 O3 O1 7_665 5_554 50.22(16)
Nd1 O3 O3 7_665 10_555 99.1(2)
Nd1 O3 Si 7_665 . 90.5(2)
Al O3 O2 . . 36.65(19)
Al O3 O2 . 2_655 82.6(3)
Al O3 O1 . . 34.2(2)
Al O3 O1 . 5_554 140.3(3)
Al O3 O3 . 10_555 36.82(17)
Al O3 Si . . 0.0(5)
O2 O3 O2 . 2_655 66.5(3)
O2 O3 O1 . . 61.9(3)
O2 O3 O1 . 5_554 103.6(3)
O2 O3 O3 . 10_555 60.00(16)
O2 O3 Si . . 36.65(19)
O2 O3 O1 2_655 . 116.6(3)
O2 O3 O1 2_655 5_554 76.8(3)
O2 O3 O3 2_655 10_555 62.7(2)
O2 O3 Si 2_655 . 82.6(3)
O1 O3 O1 . 5_554 148.1(3)
O1 O3 O3 . 10_555 60.8(2)
O1 O3 Si . . 34.2(2)
O1 O3 O3 5_554 10_555 139.5(4)
O1 O3 Si 5_554 . 140.3(3)
O3 O3 Si 10_555 . 36.82(17)
Al Si O2 . . 0
Al Si O1 . . 0
Al Si O3 . . 0
Al Si O3 . 10_555 0
O2 Si O1 . . 114.2(4)
O2 Si O3 . . 106.6(3)
O2 Si O3 . 10_555 106.6(3)
O1 Si O3 . . 111.3(3)
O1 Si O3 . 10_555 111.3(3)
O3 Si O3 . 10_555 106.4(3)

loop_
_geom_bond_atom_site_label_1
_geom_bond_atom_site_label_2
_geom_bond_site_symmetry_2
_geom_bond_distance
Nd2 O4 . 2.2614(5)
Nd2 O2 3_565 2.437(11)
Nd2 O1 . 2.698(6)
Nd2 O3 2_555 2.548(5)
Nd2 O3 6_555 2.389(5)
Nd2 O3 9_555 2.389(5)
Nd2 O3 11_555 2.548(5)
Nd1 O2 4_664 2.484(6)
Nd1 O2 5_564 2.484(5)
Nd1 O2 6_554 2.484(7)
Nd1 O1 . 2.422(6)
Nd1 O1 2_665 2.422(4)
Nd1 O1 3_565 2.422(8)
Nd1 O3 7_665 2.799(6)
Nd1 O3 8_565 2.799(9)
Nd1 O3 9_555 2.799(5)
Al O2 . 1.643(7)
Al O1 . 1.632(10)
Al O3 . 1.648(5)
Al O3 10_555 1.648(5)
Al Si . 0
O2 O1 . 2.750(12)
O2 O3 . 2.638(6)
O2 O3 3_665 2.877(9)
O2 O3 10_555 2.638(6)
O2 O3 12_665 2.877(9)
O2 Si . 1.643(7)
O1 O1 2_665 2.874(11)
O1 O1 3_565 2.874(15)
O1 O3 . 2.708(10)
O1 O3 6_555 2.904(7)
O1 O3 9_555 2.904(7)
O1 O3 10_555 2.708(10)
O1 Si . 1.632(10)
O3 O3 10_555 2.638(7)
O3 Si . 1.648(5)
